data_2015278
loop_
_publ_author_name
'Portilla, Jaime'
'Quiroga, Jairo'
'Cobo, Justo'
'Low, John N.'
'Glidewell, Christopher'

_publ_section_title
;
 7-Amino-2,5-dimethylpyrazolo[1,5-<i>a</i>]pyrimidine hemihydrate
 redetermined at 120K: a three-dimensional hydrogen-bonded framework
;
_journal_coeditor_code SK3006
_journal_issue 4
_journal_name_full 'Acta Crystallographica Section C'
_journal_page_first o186
_journal_page_last o189
_journal_paper_doi 10.1107/S0108270106005373
_journal_volume 62
_journal_year 2006
_chemical_formula_iupac 'C8 H10 N4, 0.5H2 O'
_chemical_formula_moiety 'C8 H10 N4, 0.5H2 O'
_chemical_formula_sum 'C8 H11 N4 O0.5'
_chemical_formula_weight 171.21
_chemical_name_systematic
;
7-Amino-2,5-dimethylpyrazolo[1,5-a]pyrimidine hemihydrate
;
_space_group_IT_number 5
_symmetry_cell_setting monoclinic
_symmetry_space_group_name_Hall 'C 2y'
_symmetry_space_group_name_H-M 'C 1 2 1'
_atom_sites_solution_hydrogens geom
_atom_sites_solution_primary direct
_atom_sites_solution_secondary difmap
_cell_angle_alpha 90.00
_cell_angle_beta 117.309(2)
_cell_angle_gamma 90.00
_cell_formula_units_Z 4
_cell_length_a 16.0851(5)
_cell_length_b 7.9458(3)
_cell_length_c 8.0003(3)
_cell_measurement_reflns_used 1116
_cell_measurement_temperature 120(2)
_cell_measurement_theta_max 27.48
_cell_measurement_theta_min 4.54
_cell_volume 908.55(6)
_computing_cell_refinement 'DENZO (Otwinowski & Minor, 1997) and COLLECT'
_computing_data_collection 'COLLECT (Hooft, 1999)'
_computing_data_reduction 'DENZO and COLLECT'
_computing_molecular_graphics 'PLATON (Spek, 2003)'
_computing_publication_material 'SHELXL97 and PRPKAPPA (Ferguson, 1999)'
_computing_structure_refinement 'OSCAIL and SHELXL97 (Sheldrick, 1997)'
_computing_structure_solution 'OSCAIL (McArdle, 2003) and SHELXS97 (Sheldrick, 1997)'
_diffrn_ambient_temperature 120(2)
_diffrn_detector_area_resol_mean 9.091
_diffrn_measured_fraction_theta_full 0.991
_diffrn_measured_fraction_theta_max 0.991
_diffrn_measurement_device_type 'Nonius KappaCCD'
_diffrn_measurement_method '\f and \w scans'
_diffrn_radiation_monochromator graphite
_diffrn_radiation_source 'Bruker-Nonius FR91 rotating anode'
_diffrn_radiation_type 'Mo K\a'
_diffrn_radiation_wavelength 0.71073
_diffrn_reflns_av_R_equivalents 0.0244
_diffrn_reflns_av_sigmaI/netI 0.0186
_diffrn_reflns_limit_h_max 20
_diffrn_reflns_limit_h_min -20
_diffrn_reflns_limit_k_max 10
_diffrn_reflns_limit_k_min -10
_diffrn_reflns_limit_l_max 10
_diffrn_reflns_limit_l_min -9
_diffrn_reflns_number 6163
_diffrn_reflns_theta_full 27.48
_diffrn_reflns_theta_max 27.48
_diffrn_reflns_theta_min 4.54
_diffrn_standards_decay_% 0
_exptl_absorpt_coefficient_mu 0.085
_exptl_absorpt_correction_T_max 0.983
_exptl_absorpt_correction_T_min 0.967
_exptl_absorpt_correction_type multi-scan
_exptl_absorpt_process_details '(SADABS; Sheldrick, 2003)'
_exptl_crystal_colour colourless
_exptl_crystal_density_diffrn 1.252
_exptl_crystal_density_method 'not measured'
_exptl_crystal_description block
_exptl_crystal_F_000 364
_exptl_crystal_size_max 0.54
_exptl_crystal_size_mid 0.36
_exptl_crystal_size_min 0.20
_refine_diff_density_max 0.171
_refine_diff_density_min -0.197
_refine_ls_extinction_method none
_refine_ls_goodness_of_fit_ref 1.062
_refine_ls_hydrogen_treatment constr
_refine_ls_matrix_type full
_refine_ls_number_parameters 116
_refine_ls_number_reflns 1116
_refine_ls_number_restraints 1
_refine_ls_restrained_S_all 1.062
_refine_ls_R_factor_all 0.0372
_refine_ls_R_factor_gt 0.0335
_refine_ls_shift/su_max 0.000
_refine_ls_shift/su_mean 0.000
_refine_ls_structure_factor_coef Fsqd
_refine_ls_weighting_details
;
w=1/[\s^2^(Fo^2^)+(0.0579P)^2^+0.2034P]
where P=(Fo^2^+2Fc^2^)/3
;
_refine_ls_weighting_scheme calc
_refine_ls_wR_factor_gt 0.0873
_refine_ls_wR_factor_ref 0.0897
_reflns_number_gt 1032
_reflns_number_total 1116
_reflns_threshold_expression I>2\s(I)
_cod_data_source_file sk3006.cif
_cod_data_source_block I
_cod_original_sg_symbol_H-M 'C 2'
_cod_database_code 2015278
_cod_database_fobs_code 2015278

loop_
_symmetry_equiv_pos_as_xyz
'x, y, z'
'-x, y, -z'
'x+1/2, y+1/2, z'
'-x+1/2, y+1/2, -z'

loop_
_atom_site_type_symbol
_atom_site_label
_atom_site_fract_x
_atom_site_fract_y
_atom_site_fract_z
_atom_site_U_iso_or_equiv
_atom_site_adp_type
_atom_site_calc_flag
_atom_site_refinement_flags
_atom_site_occupancy
O O1 0.5000 0.4489(2) 0.5000 0.0264(4) Uani d S 1
N N1 0.88429(10) 0.2722(2) 0.9820(2) 0.0269(3) Uani d . 1
N N4 0.65962(10) 0.26477(18) 0.5803(2) 0.0283(3) Uani d . 1
N N7 0.93536(10) 0.1362(2) 0.7256(2) 0.0321(4) Uani d . 1
N N7A 0.82186(10) 0.24015(17) 0.7987(2) 0.0232(3) Uani d . 1
C C2 0.83100(13) 0.3410(2) 1.0528(3) 0.0286(4) Uani d . 1
C C3 0.73665(13) 0.3543(2) 0.9203(3) 0.0309(4) Uani d . 1
C C3A 0.73131(11) 0.2868(2) 0.7552(2) 0.0256(4) Uani d . 1
C C5 0.68064(12) 0.1943(2) 0.4533(3) 0.0286(4) Uani d . 1
C C6 0.77084(12) 0.1459(3) 0.4915(3) 0.0281(4) Uani d . 1
C C7 0.84535(11) 0.1708(2) 0.6691(2) 0.0250(4) Uani d . 1
C C21 0.87585(15) 0.3949(3) 1.2553(3) 0.0391(5) Uani d . 1
C C51 0.60139(13) 0.1680(3) 0.2592(3) 0.0406(5) Uani d . 1
H H1 0.5531 0.3776 0.5331 0.040 Uiso d R 1
H H3 0.6870 0.3996 0.9392 0.037 Uiso calc R 1
H H6 0.7815 0.0955 0.3954 0.034 Uiso calc R 1
H H7A 0.9770 0.1579 0.8421 0.038 Uiso calc R 1
H H7B 0.9531 0.0917 0.6464 0.038 Uiso calc R 1
H H21A 0.9232 0.3122 1.3318 0.059 Uiso calc R 1
H H21B 0.8280 0.4028 1.2986 0.059 Uiso calc R 1
H H21C 0.9055 0.5051 1.2675 0.059 Uiso calc R 1
H H51A 0.5704 0.0608 0.2550 0.061 Uiso calc R 1
H H51B 0.6259 0.1659 0.1675 0.061 Uiso calc R 1
H H51C 0.5562 0.2601 0.2288 0.061 Uiso calc R 1

loop_
_atom_site_aniso_label
_atom_site_aniso_U_11
_atom_site_aniso_U_22
_atom_site_aniso_U_33
_atom_site_aniso_U_12
_atom_site_aniso_U_13
_atom_site_aniso_U_23
O1 0.0218(7) 0.0284(9) 0.0316(9) 0.000 0.0144(7) 0.000
N1 0.0279(7) 0.0281(7) 0.0247(7) 0.0020(6) 0.0122(6) -0.0009(6)
N4 0.0231(7) 0.0270(8) 0.0341(8) 0.0002(6) 0.0126(6) 0.0016(7)
N7 0.0249(7) 0.0404(9) 0.0323(8) 0.0015(7) 0.0143(6) -0.0112(7)
N7A 0.0227(6) 0.0230(7) 0.0249(7) 0.0018(5) 0.0118(5) -0.0012(6)
C2 0.0357(9) 0.0281(9) 0.0272(9) 0.0042(7) 0.0189(7) 0.0018(7)
C3 0.0324(9) 0.0317(10) 0.0359(9) 0.0067(8) 0.0218(8) 0.0029(8)
C3A 0.0241(8) 0.0235(8) 0.0323(9) 0.0031(7) 0.0156(7) 0.0032(7)
C5 0.0275(8) 0.0241(9) 0.0318(9) -0.0016(7) 0.0115(7) -0.0004(7)
C6 0.0288(8) 0.0277(8) 0.0277(8) -0.0024(7) 0.0128(7) -0.0065(7)
C7 0.0245(8) 0.0235(9) 0.0295(9) 0.0014(7) 0.0145(7) -0.0016(7)
C21 0.0442(11) 0.0452(11) 0.0312(10) 0.0071(9) 0.0200(9) -0.0035(9)
C51 0.0303(9) 0.0429(12) 0.0386(11) -0.0014(9) 0.0071(8) -0.0063(10)

loop_
_atom_type_symbol
_atom_type_description
_atom_type_scat_dispersion_real
_atom_type_scat_dispersion_imag
_atom_type_scat_source
C C 0.0033 0.0000 'International Tables Vol C Tables 4.2.6.8 and 6.1.1.4'
H H 0.0000 0.0000 'International Tables Vol C Tables 4.2.6.8 and 6.1.1.4'
N N 0.0061 0.0000 'International Tables Vol C Tables 4.2.6.8 and 6.1.1.4'
O O 0.0106 0.0000 'International Tables Vol C Tables 4.2.6.8 and 6.1.1.4'

loop_
_geom_angle_atom_site_label_1
_geom_angle_atom_site_label_2
_geom_angle_atom_site_label_3
_geom_angle
_geom_angle_publ_flag
C2 N1 N7A 103.37(14) no
N1 C2 C3 113.07(16) no
N1 C2 C21 119.20(16) no
C3 C2 C21 127.73(16) no
C2 C21 H21A 109.5 no
C2 C21 H21B 109.5 no
H21A C21 H21B 109.5 no
C2 C21 H21C 109.5 no
H21A C21 H21C 109.5 no
H21B C21 H21C 109.5 no
C3A C3 C2 105.24(15) no
C3A C3 H3 127.4 no
C2 C3 H3 127.4 no
N4 C3A N7A 121.62(15) no
N4 C3A C3 133.03(16) no
N7A C3A C3 105.35(15) no
C5 N4 C3A 116.61(14) no
N4 C5 C6 123.51(16) no
N4 C5 C51 117.00(16) no
C6 C5 C51 119.48(17) no
C5 C51 H51A 109.5 no
C5 C51 H51B 109.5 no
H51A C51 H51B 109.5 no
C5 C51 H51C 109.5 no
H51A C51 H51C 109.5 no
H51B C51 H51C 109.5 no
C7 C6 C5 120.49(16) no
C7 C6 H6 119.8 no
C5 C6 H6 119.8 no
N7 C7 N7A 117.38(15) y
N7 C7 C6 127.60(16) y
N7A C7 C6 115.02(15) no
C7 N7 H7A 120.0 no
C7 N7 H7B 120.0 no
H7A N7 H7B 120.0 no
N1 N7A C7 124.31(14) no
N1 N7A C3A 112.97(13) no
C7 N7A C3A 122.72(15) no

loop_
_geom_bond_atom_site_label_1
_geom_bond_atom_site_label_2
_geom_bond_distance
_geom_bond_publ_flag
N1 C2 1.342(2) y
C2 C3 1.401(3) y
C3 C3A 1.392(3) y
C3A N4 1.355(2) y
N4 C5 1.332(2) y
C5 C6 1.393(3) y
C6 C7 1.390(2) y
C7 N7A 1.371(2) y
N7A N1 1.368(2) y
C3A N7A 1.384(2) y
C7 N7 1.333(2) y
C2 C21 1.502(3) no
C21 H21A 0.98 no
C21 H21B 0.98 no
C21 H21C 0.98 no
C3 H3 0.95 no
C5 C51 1.504(2) no
C51 H51A 0.98 no
C51 H51B 0.98 no
C51 H51C 0.98 no
C6 H6 0.95 no
N7 H7A 0.88 no
N7 H7B 0.88 no
O1 H1 0.96 no

loop_
_geom_hbond_atom_site_label_D
_geom_hbond_atom_site_label_H
_geom_hbond_atom_site_label_A
_geom_hbond_site_symmetry_A
_geom_hbond_distance_DH
_geom_hbond_distance_HA
_geom_hbond_distance_DA
_geom_hbond_angle_DHA
_geom_hbond_publ_flag
O1 H1 N4 . 0.96 1.81 2.763(2) 172 y
N7 H7A N1 2_757 0.88 2.21 2.971(2) 144 y
N7 H7B O1 3_545 0.88 2.01 2.877(2) 168 y

loop_
_geom_torsion_atom_site_label_1
_geom_torsion_atom_site_label_2
_geom_torsion_atom_site_label_3
_geom_torsion_atom_site_label_4
_geom_torsion
_geom_torsion_publ_flag
N7A N1 C2 C3 -0.2(2) no
N7A N1 C2 C21 -179.70(17) no
N1 C2 C3 C3A 0.6(2) no
C21 C2 C3 C3A -179.95(19) no
C2 C3 C3A N4 -179.99(19) no
C2 C3 C3A N7A -0.7(2) no
N7A C3A N4 C5 0.7(2) no
C3 C3A N4 C5 179.9(2) no
C3A N4 C5 C6 -0.8(3) no
C3A N4 C5 C51 179.48(17) no
N4 C5 C6 C7 -0.4(3) no
C51 C5 C6 C7 179.24(19) no
C5 C6 C7 N7 -177.84(18) no
C5 C6 C7 N7A 1.7(3) no
C2 N1 N7A C7 179.03(15) no
C2 N1 N7A C3A -0.32(19) no
N7 C7 N7A N1 -1.5(2) no
C6 C7 N7A N1 178.83(16) no
N7 C7 N7A C3A 177.76(17) no
C6 C7 N7A C3A -1.9(2) no
N4 C3A N7A N1 -179.95(15) no
C3 C3A N7A N1 0.7(2) no
N4 C3A N7A C7 0.7(3) no
C3 C3A N7A C7 -178.70(16) no

loop_
_cod_related_entry_id
_cod_related_entry_database
_cod_related_entry_code
1 ChemSpider 21133578
